data_4326431
loop_
_publ_author_name
'Di Zhu'
'Indira Thapa'
'Ilia Korobkov'
'Sandro Gambarotta'
'Peter H. M. Budzelaar'

_publ_contact_author
;
        Sandro Gambarotta
        Department of Chemistry
        University of Ottawa
        Ottawa, ON K1N 6N5
        Canada
;
_publ_contact_author_email sgambaro@science.uottawa.ca
_publ_contact_author_fax '+1 613 562 5170'
_publ_contact_author_phone '+1 613 562 5800 x 5199'
_publ_section_title
;
 Redox-Active Ligands and Organic Radical Chemistry
;
_journal_name_full 'Inorganic Chemistry'
_journal_page_first 9879
_journal_page_last 9887
_journal_paper_doi 10.1021/ic2002145
_journal_volume 50
_journal_year 2011
_chemical_formula_sum 'C34 H46 N3 Ni'
_chemical_formula_weight 555.45
_chemical_name_systematic
; 
 ? 
;
_space_group_IT_number 14
_symmetry_cell_setting monoclinic
_symmetry_space_group_name_Hall '-P 2ybc'
_symmetry_space_group_name_H-M 'P 1 21/c 1'
_atom_sites_solution_hydrogens geom
_atom_sites_solution_primary direct
_atom_sites_solution_secondary difmap
_audit_creation_method SHELXL-97
_cell_angle_alpha 90.00
_cell_angle_beta 112.557(7)
_cell_angle_gamma 90.00
_cell_formula_units_Z 4
_cell_length_a 15.268(8)
_cell_length_b 14.920(8)
_cell_length_c 14.715(8)
_cell_measurement_temperature 202(2)
_cell_measurement_theta_max 25.82
_cell_measurement_theta_min 2.24
_cell_volume 3096(3)
_computing_cell_refinement 'SMART 1K, Bruker (2000)'
_computing_data_collection 'SMART 1K, Bruker (2000)'
_computing_data_reduction 'XPREP, Bruker (2009)'
_computing_molecular_graphics 'SHELXTL, Bruker (2004)'
_computing_publication_material 'SHELXTL, Bruker (2004)'
_computing_structure_refinement 'SHELXL-97 (Sheldrick, 2008)'
_computing_structure_solution 'SHELXS-97 (Sheldrick, 2008)'
_diffrn_ambient_temperature 202(2)
_diffrn_measured_fraction_theta_full 0.983
_diffrn_measured_fraction_theta_max 0.983
_diffrn_measurement_device_type 'Bruker SMART 1K CCD'
_diffrn_measurement_method '\f and \w scans'
_diffrn_radiation_monochromator graphite
_diffrn_radiation_source 'fine-focus sealed tube'
_diffrn_radiation_type MoK\a
_diffrn_radiation_wavelength 0.71073
_diffrn_reflns_av_R_equivalents 0.1007
_diffrn_reflns_av_sigmaI/netI 0.0934
_diffrn_reflns_limit_h_max 18
_diffrn_reflns_limit_h_min -18
_diffrn_reflns_limit_k_max 18
_diffrn_reflns_limit_k_min -18
_diffrn_reflns_limit_l_max 17
_diffrn_reflns_limit_l_min -17
_diffrn_reflns_number 26169
_diffrn_reflns_theta_full 25.82
_diffrn_reflns_theta_max 25.82
_diffrn_reflns_theta_min 1.44
_exptl_absorpt_coefficient_mu 0.652
_exptl_absorpt_correction_T_max 0.937
_exptl_absorpt_correction_T_min 0.889
_exptl_absorpt_correction_type multi-scan
_exptl_absorpt_process_details 'SADABS, Bruker (2003)'
_exptl_crystal_colour green
_exptl_crystal_density_diffrn 1.192
_exptl_crystal_description block
_exptl_crystal_F_000 1196
_exptl_crystal_size_max 0.17
_exptl_crystal_size_mid 0.11
_exptl_crystal_size_min 0.07
_refine_diff_density_max 0.800
_refine_diff_density_min -0.313
_refine_diff_density_rms 0.082
_refine_ls_extinction_method none
_refine_ls_goodness_of_fit_ref 1.040
_refine_ls_hydrogen_treatment constr
_refine_ls_matrix_type full
_refine_ls_number_parameters 344
_refine_ls_number_reflns 5871
_refine_ls_number_restraints 0
_refine_ls_restrained_S_all 1.040
_refine_ls_R_factor_all 0.1200
_refine_ls_R_factor_gt 0.0561
_refine_ls_shift/su_max 0.001
_refine_ls_shift/su_mean 0.000
_refine_ls_structure_factor_coef Fsqd
_refine_ls_weighting_details 'calc w=1/[\s^2^(Fo^2^)+(0.0757P)^2^+0.9822P] where P=(Fo^2^+2Fc^2^)/3'
_refine_ls_weighting_scheme calc
_refine_ls_wR_factor_gt 0.1328
_refine_ls_wR_factor_ref 0.1634
_reflns_number_gt 3451
_reflns_number_total 5871
_reflns_threshold_expression >2sigma(I)
_cod_data_source_file ic2002145_si_002_2.cif
_cod_data_source_block 08017
_cod_database_code 4326431

loop_
_symmetry_equiv_pos_as_xyz
'x, y, z'
'-x, y+1/2, -z+1/2'
'-x, -y, -z'
'x, -y-1/2, z-1/2'

loop_
_atom_site_label
_atom_site_type_symbol
_atom_site_fract_x
_atom_site_fract_y
_atom_site_fract_z
_atom_site_U_iso_or_equiv
_atom_site_adp_type
_atom_site_occupancy
_atom_site_symmetry_multiplicity
_atom_site_calc_flag
_atom_site_refinement_flags
Ni1 Ni 0.27563(4) 0.05289(4) 0.50974(4) 0.02773(18) Uani 1 1 d .
N1 N 0.3447(2) 0.1471(2) 0.5936(2) 0.0295(8) Uani 1 1 d .
N2 N 0.3705(2) 0.0647(2) 0.4617(2) 0.0269(8) Uani 1 1 d .
N3 N 0.2308(2) -0.0329(2) 0.4068(2) 0.0277(8) Uani 1 1 d .
C1 C 0.3521(5) -0.0101(4) 0.8243(5) 0.0740(18) Uani 1 1 d .
H1A H 0.2881 -0.0217 0.7756 0.111 Uiso 1 1 calc R
H1B H 0.3482 0.0103 0.8859 0.111 Uiso 1 1 calc R
H1C H 0.3896 -0.0653 0.8363 0.111 Uiso 1 1 calc R
C2 C 0.3995(3) 0.0624(3) 0.7852(3) 0.0449(12) Uani 1 1 d .
H2A H 0.4050 0.0389 0.7240 0.054 Uiso 1 1 calc R
C3 C 0.5000(4) 0.0818(4) 0.8601(4) 0.0707(18) Uani 1 1 d .
H3A H 0.5298 0.1274 0.8335 0.106 Uiso 1 1 calc R
H3B H 0.5378 0.0267 0.8732 0.106 Uiso 1 1 calc R
H3C H 0.4967 0.1037 0.9215 0.106 Uiso 1 1 calc R
C4 C 0.3418(3) 0.1490(3) 0.7587(3) 0.0316(10) Uani 1 1 d .
C5 C 0.3133(3) 0.1896(3) 0.8271(3) 0.0372(11) Uani 1 1 d .
H5A H 0.3283 0.1621 0.8895 0.045 Uiso 1 1 calc R
C6 C 0.2631(3) 0.2697(3) 0.8066(3) 0.0372(11) Uani 1 1 d .
H6A H 0.2434 0.2964 0.8543 0.045 Uiso 1 1 calc R
C7 C 0.2420(3) 0.3103(3) 0.7160(3) 0.0338(11) Uani 1 1 d .
H7A H 0.2088 0.3657 0.7024 0.041 Uiso 1 1 calc R
C8 C 0.2683(3) 0.2716(3) 0.6451(3) 0.0309(10) Uani 1 1 d .
C9 C 0.2383(3) 0.3149(3) 0.5444(3) 0.0372(11) Uani 1 1 d .
H9A H 0.2776 0.2876 0.5107 0.045 Uiso 1 1 calc R
C10 C 0.2552(5) 0.4172(4) 0.5483(5) 0.0681(17) Uani 1 1 d .
H10A H 0.3220 0.4299 0.5881 0.102 Uiso 1 1 calc R
H10B H 0.2150 0.4465 0.5778 0.102 Uiso 1 1 calc R
H10C H 0.2393 0.4401 0.4814 0.102 Uiso 1 1 calc R
C11 C 0.1354(4) 0.2944(4) 0.4819(4) 0.0637(16) Uani 1 1 d .
H11A H 0.1253 0.2295 0.4794 0.096 Uiso 1 1 calc R
H11B H 0.1199 0.3174 0.4152 0.096 Uiso 1 1 calc R
H11C H 0.0945 0.3232 0.5109 0.096 Uiso 1 1 calc R
C12 C 0.3198(3) 0.1905(3) 0.6676(3) 0.0294(10) Uani 1 1 d .
C13 C 0.4213(3) 0.1758(3) 0.5785(3) 0.0308(10) Uani 1 1 d .
C14 C 0.4850(3) 0.2499(3) 0.6348(4) 0.0455(12) Uani 1 1 d .
H14A H 0.4632 0.2723 0.6851 0.068 Uiso 1 1 calc R
H14B H 0.4837 0.2987 0.5897 0.068 Uiso 1 1 calc R
H14C H 0.5500 0.2272 0.6665 0.068 Uiso 1 1 calc R
C15 C 0.4362(3) 0.1301(3) 0.4995(3) 0.0285(10) Uani 1 1 d .
C16 C 0.5035(3) 0.1453(3) 0.4587(3) 0.0326(10) Uani 1 1 d .
H16A H 0.5503 0.1905 0.4845 0.039 Uiso 1 1 calc R
C17 C 0.5009(3) 0.0929(3) 0.3796(3) 0.0357(11) Uani 1 1 d .
H17A H 0.5477 0.1011 0.3526 0.043 Uiso 1 1 calc R
C18 C 0.4302(3) 0.0281(3) 0.3393(3) 0.0343(11) Uani 1 1 d .
H18A H 0.4276 -0.0064 0.2840 0.041 Uiso 1 1 calc R
C19 C 0.3643(3) 0.0152(3) 0.3816(3) 0.0278(9) Uani 1 1 d .
C20 C 0.2823(3) -0.0429(3) 0.3524(3) 0.0305(10) Uani 1 1 d .
C21 C 0.2597(3) -0.1075(3) 0.2696(3) 0.0416(12) Uani 1 1 d .
H21A H 0.2018 -0.1404 0.2620 0.062 Uiso 1 1 calc R
H21B H 0.3123 -0.1499 0.2835 0.062 Uiso 1 1 calc R
H21C H 0.2502 -0.0749 0.2088 0.062 Uiso 1 1 calc R
C22 C 0.1456(3) -0.0861(3) 0.3842(3) 0.0290(10) Uani 1 1 d .
C23 C 0.0578(3) -0.0497(3) 0.3232(3) 0.0333(10) Uani 1 1 d .
C24 C 0.0483(3) 0.0417(3) 0.2755(4) 0.0468(13) Uani 1 1 d .
H24A H 0.1119 0.0712 0.3033 0.056 Uiso 1 1 calc R
C25 C -0.0220(4) 0.1026(4) 0.2975(5) 0.0682(17) Uani 1 1 d .
H25A H -0.0032 0.1081 0.3688 0.102 Uiso 1 1 calc R
H25B H -0.0858 0.0767 0.2685 0.102 Uiso 1 1 calc R
H25C H -0.0221 0.1621 0.2691 0.102 Uiso 1 1 calc R
C26 C 0.0211(4) 0.0326(4) 0.1651(4) 0.0673(17) Uani 1 1 d .
H26A H 0.0670 -0.0061 0.1524 0.101 Uiso 1 1 calc R
H26B H 0.0210 0.0919 0.1365 0.101 Uiso 1 1 calc R
H26C H -0.0423 0.0062 0.1352 0.101 Uiso 1 1 calc R
C27 C -0.0238(3) -0.1011(3) 0.3068(3) 0.0416(12) Uani 1 1 d .
H27A H -0.0838 -0.0788 0.2642 0.050 Uiso 1 1 calc R
C28 C -0.0188(3) -0.1830(3) 0.3511(4) 0.0466(13) Uani 1 1 d .
H28A H -0.0750 -0.2164 0.3397 0.056 Uiso 1 1 calc R
C29 C 0.0683(3) -0.2171(3) 0.4123(4) 0.0451(12) Uani 1 1 d .
H29A H 0.0713 -0.2734 0.4434 0.054 Uiso 1 1 calc R
C30 C 0.1516(3) -0.1697(3) 0.4288(3) 0.0342(11) Uani 1 1 d .
C31 C 0.2458(3) -0.2104(3) 0.4956(4) 0.0509(14) Uani 1 1 d .
H31A H 0.2972 -0.1696 0.4941 0.061 Uiso 1 1 calc R
C32 C 0.2622(4) -0.3015(4) 0.4589(6) 0.092(2) Uani 1 1 d .
H32A H 0.2570 -0.2962 0.3906 0.138 Uiso 1 1 calc R
H32B H 0.2146 -0.3439 0.4622 0.138 Uiso 1 1 calc R
H32C H 0.3257 -0.3230 0.5001 0.138 Uiso 1 1 calc R
C33 C 0.2532(5) -0.2147(5) 0.6026(5) 0.089(2) Uani 1 1 d .
H33A H 0.2418 -0.1549 0.6236 0.134 Uiso 1 1 calc R
H33B H 0.3167 -0.2352 0.6451 0.134 Uiso 1 1 calc R
H33C H 0.2057 -0.2566 0.6073 0.134 Uiso 1 1 calc R
C34 C 0.1764(3) 0.0401(3) 0.5589(3) 0.0406(12) Uani 1 1 d .
H34A H 0.1157 0.0579 0.5078 0.061 Uiso 1 1 calc R
H34B H 0.1901 0.0785 0.6168 0.061 Uiso 1 1 calc R
H34C H 0.1729 -0.0225 0.5773 0.061 Uiso 1 1 calc R

loop_
_atom_site_aniso_label
_atom_site_aniso_U_11
_atom_site_aniso_U_22
_atom_site_aniso_U_33
_atom_site_aniso_U_23
_atom_site_aniso_U_13
_atom_site_aniso_U_12
Ni1 0.0282(3) 0.0310(3) 0.0269(3) -0.0044(3) 0.0139(2) -0.0056(3)
N1 0.0297(19) 0.035(2) 0.0260(19) -0.0046(16) 0.0133(16) -0.0020(16)
N2 0.0281(18) 0.029(2) 0.0251(18) -0.0016(16) 0.0117(15) -0.0025(16)
N3 0.0263(18) 0.028(2) 0.030(2) -0.0037(15) 0.0125(16) -0.0035(14)
C1 0.090(5) 0.054(4) 0.084(5) 0.021(3) 0.040(4) 0.023(3)
C2 0.055(3) 0.051(3) 0.033(3) 0.000(2) 0.021(2) 0.011(3)
C3 0.055(4) 0.092(5) 0.056(4) -0.002(3) 0.012(3) 0.023(3)
C4 0.031(2) 0.037(3) 0.027(2) -0.005(2) 0.0113(19) -0.0013(19)
C5 0.040(3) 0.046(3) 0.026(2) -0.003(2) 0.013(2) -0.001(2)
C6 0.033(3) 0.053(3) 0.029(3) -0.015(2) 0.016(2) -0.007(2)
C7 0.030(2) 0.035(3) 0.037(3) -0.009(2) 0.015(2) -0.005(2)
C8 0.030(2) 0.031(3) 0.033(3) -0.008(2) 0.013(2) -0.0094(19)
C9 0.044(3) 0.037(3) 0.036(3) 0.002(2) 0.021(2) 0.001(2)
C10 0.089(5) 0.052(4) 0.070(4) 0.006(3) 0.038(4) -0.012(3)
C11 0.068(4) 0.075(4) 0.038(3) 0.012(3) 0.008(3) -0.011(3)
C12 0.028(2) 0.031(2) 0.029(2) -0.010(2) 0.0107(19) -0.0080(19)
C13 0.028(2) 0.032(2) 0.032(2) -0.004(2) 0.0106(19) -0.0027(19)
C14 0.042(3) 0.046(3) 0.052(3) -0.015(3) 0.021(2) -0.013(2)
C15 0.025(2) 0.031(2) 0.028(2) 0.0002(19) 0.0088(19) -0.0019(18)
C16 0.027(2) 0.033(3) 0.039(3) 0.000(2) 0.014(2) -0.0043(19)
C17 0.033(3) 0.042(3) 0.038(3) 0.003(2) 0.021(2) 0.000(2)
C18 0.033(2) 0.041(3) 0.030(2) -0.003(2) 0.013(2) 0.001(2)
C19 0.029(2) 0.032(2) 0.024(2) -0.0013(19) 0.0120(18) 0.0037(18)
C20 0.031(2) 0.029(2) 0.030(2) -0.003(2) 0.0102(19) -0.0015(19)
C21 0.038(3) 0.047(3) 0.041(3) -0.015(2) 0.016(2) -0.005(2)
C22 0.031(2) 0.029(2) 0.029(2) -0.0047(19) 0.014(2) -0.0079(18)
C23 0.030(2) 0.033(2) 0.035(3) -0.003(2) 0.0109(19) -0.001(2)
C24 0.030(3) 0.041(3) 0.060(3) 0.005(3) 0.007(2) -0.005(2)
C25 0.087(5) 0.043(3) 0.072(4) 0.010(3) 0.028(4) 0.016(3)
C26 0.075(4) 0.061(4) 0.065(4) 0.019(3) 0.026(3) 0.011(3)
C27 0.027(3) 0.048(3) 0.044(3) -0.005(2) 0.007(2) -0.002(2)
C28 0.034(3) 0.046(3) 0.057(3) -0.010(3) 0.015(2) -0.016(2)
C29 0.042(3) 0.033(3) 0.055(3) 0.001(2) 0.013(3) -0.011(2)
C30 0.029(2) 0.035(3) 0.035(3) 0.001(2) 0.009(2) -0.004(2)
C31 0.034(3) 0.039(3) 0.067(4) 0.015(3) 0.004(3) -0.003(2)
C32 0.063(4) 0.060(4) 0.129(6) -0.004(4) 0.011(4) 0.020(3)
C33 0.082(5) 0.099(5) 0.061(4) 0.033(4) -0.002(4) 0.009(4)
C34 0.036(3) 0.049(3) 0.042(3) -0.009(2) 0.021(2) -0.013(2)

loop_
_atom_type_symbol
_atom_type_description
_atom_type_scat_dispersion_real
_atom_type_scat_dispersion_imag
_atom_type_scat_source
C C 0.0033 0.0016 'International Tables Vol C Tables 4.2.6.8 and 6.1.1.4'
H H 0.0000 0.0000 'International Tables Vol C Tables 4.2.6.8 and 6.1.1.4'
N N 0.0061 0.0033 'International Tables Vol C Tables 4.2.6.8 and 6.1.1.4'
Ni Ni 0.3393 1.1124 'International Tables Vol C Tables 4.2.6.8 and 6.1.1.4'

loop_
_geom_angle_atom_site_label_1
_geom_angle_atom_site_label_2
_geom_angle_atom_site_label_3
_geom_angle
N2 Ni1 N3 81.62(14)
N2 Ni1 N1 81.77(14)
N3 Ni1 N1 163.10(14)
N2 Ni1 C34 179.58(18)
N3 Ni1 C34 97.97(17)
N1 Ni1 C34 98.63(17)
C13 N1 C12 118.8(3)
C13 N1 Ni1 115.5(3)
C12 N1 Ni1 125.7(3)
C15 N2 C19 122.7(3)
C15 N2 Ni1 118.4(3)
C19 N2 Ni1 118.4(3)
C20 N3 C22 119.1(3)
C20 N3 Ni1 116.2(3)
C22 N3 Ni1 124.7(3)
C2 C1 H1A 109.5
C2 C1 H1B 109.5
H1A C1 H1B 109.5
C2 C1 H1C 109.5
H1A C1 H1C 109.5
H1B C1 H1C 109.5
C4 C2 C1 112.6(4)
C4 C2 C3 110.1(4)
C1 C2 C3 110.5(5)
C4 C2 H2A 107.8
C1 C2 H2A 107.8
C3 C2 H2A 107.8
C2 C3 H3A 109.5
C2 C3 H3B 109.5
H3A C3 H3B 109.5
C2 C3 H3C 109.5
H3A C3 H3C 109.5
H3B C3 H3C 109.5
C5 C4 C12 118.6(4)
C5 C4 C2 119.8(4)
C12 C4 C2 121.5(4)
C4 C5 C6 121.4(4)
C4 C5 H5A 119.3
C6 C5 H5A 119.3
C7 C6 C5 119.4(4)
C7 C6 H6A 120.3
C5 C6 H6A 120.3
C8 C7 C6 121.1(4)
C8 C7 H7A 119.4
C6 C7 H7A 119.4
C7 C8 C12 118.6(4)
C7 C8 C9 119.6(4)
C12 C8 C9 121.8(4)
C11 C9 C8 111.1(4)
C11 C9 C10 109.9(4)
C8 C9 C10 113.6(4)
C11 C9 H9A 107.3
C8 C9 H9A 107.3
C10 C9 H9A 107.3
C9 C10 H10A 109.5
C9 C10 H10B 109.5
H10A C10 H10B 109.5
C9 C10 H10C 109.5
H10A C10 H10C 109.5
H10B C10 H10C 109.5
C9 C11 H11A 109.5
C9 C11 H11B 109.5
H11A C11 H11B 109.5
C9 C11 H11C 109.5
H11A C11 H11C 109.5
H11B C11 H11C 109.5
C4 C12 C8 120.9(4)
C4 C12 N1 119.5(4)
C8 C12 N1 119.5(4)
N1 C13 C15 113.6(4)
N1 C13 C14 124.6(4)
C15 C13 C14 121.8(4)
C13 C14 H14A 109.5
C13 C14 H14B 109.5
H14A C14 H14B 109.5
C13 C14 H14C 109.5
H14A C14 H14C 109.5
H14B C14 H14C 109.5
N2 C15 C16 119.5(4)
N2 C15 C13 110.6(3)
C16 C15 C13 130.0(4)
C17 C16 C15 118.7(4)
C17 C16 H16A 120.7
C15 C16 H16A 120.7
C16 C17 C18 120.9(4)
C16 C17 H17A 119.5
C18 C17 H17A 119.5
C19 C18 C17 118.7(4)
C19 C18 H18A 120.7
C17 C18 H18A 120.7
N2 C19 C18 119.5(4)
N2 C19 C20 110.3(3)
C18 C19 C20 130.2(4)
N3 C20 C19 113.5(4)
N3 C20 C21 124.2(4)
C19 C20 C21 122.3(4)
C20 C21 H21A 109.5
C20 C21 H21B 109.5
H21A C21 H21B 109.5
C20 C21 H21C 109.5
H21A C21 H21C 109.5
H21B C21 H21C 109.5
C30 C22 C23 121.3(4)
C30 C22 N3 119.3(4)
C23 C22 N3 119.2(4)
C27 C23 C22 117.7(4)
C27 C23 C24 119.4(4)
C22 C23 C24 122.8(4)
C23 C24 C26 110.7(4)
C23 C24 C25 112.7(4)
C26 C24 C25 110.6(4)
C23 C24 H24A 107.5
C26 C24 H24A 107.5
C25 C24 H24A 107.5
C24 C25 H25A 109.5
C24 C25 H25B 109.5
H25A C25 H25B 109.5
C24 C25 H25C 109.5
H25A C25 H25C 109.5
H25B C25 H25C 109.5
C24 C26 H26A 109.5
C24 C26 H26B 109.5
H26A C26 H26B 109.5
C24 C26 H26C 109.5
H26A C26 H26C 109.5
H26B C26 H26C 109.5
C28 C27 C23 121.4(4)
C28 C27 H27A 119.3
C23 C27 H27A 119.3
C27 C28 C29 120.0(4)
C27 C28 H28A 120.0
C29 C28 H28A 120.0
C28 C29 C30 120.8(4)
C28 C29 H29A 119.6
C30 C29 H29A 119.6
C29 C30 C22 118.7(4)
C29 C30 C31 118.9(4)
C22 C30 C31 122.4(4)
C32 C31 C30 111.8(5)
C32 C31 C33 111.7(5)
C30 C31 C33 111.0(5)
C32 C31 H31A 107.3
C30 C31 H31A 107.3
C33 C31 H31A 107.3
C31 C32 H32A 109.5
C31 C32 H32B 109.5
H32A C32 H32B 109.5
C31 C32 H32C 109.5
H32A C32 H32C 109.5
H32B C32 H32C 109.5
C31 C33 H33A 109.5
C31 C33 H33B 109.5
H33A C33 H33B 109.5
C31 C33 H33C 109.5
H33A C33 H33C 109.5
H33B C33 H33C 109.5
Ni1 C34 H34A 109.5
Ni1 C34 H34B 109.5
H34A C34 H34B 109.5
Ni1 C34 H34C 109.5
H34A C34 H34C 109.5
H34B C34 H34C 109.5

loop_
_geom_bond_atom_site_label_1
_geom_bond_atom_site_label_2
_geom_bond_distance
Ni1 N2 1.848(3)
Ni1 N3 1.899(3)
Ni1 N1 1.900(3)
Ni1 C34 1.922(4)
N1 C13 1.342(5)
N1 C12 1.438(5)
N2 C15 1.357(5)
N2 C19 1.362(5)
N3 C20 1.328(5)
N3 C22 1.450(5)
C1 C2 1.531(7)
C1 H1A 0.9800
C1 H1B 0.9800
C1 H1C 0.9800
C2 C4 1.527(6)
C2 C3 1.535(7)
C2 H2A 1.0000
C3 H3A 0.9800
C3 H3B 0.9800
C3 H3C 0.9800
C4 C5 1.380(6)
C4 C12 1.396(6)
C5 C6 1.390(6)
C5 H5A 0.9500
C6 C7 1.385(6)
C6 H6A 0.9500
C7 C8 1.381(6)
C7 H7A 0.9500
C8 C12 1.412(6)
C8 C9 1.517(6)
C9 C11 1.516(7)
C9 C10 1.545(7)
C9 H9A 1.0000
C10 H10A 0.9800
C10 H10B 0.9800
C10 H10C 0.9800
C11 H11A 0.9800
C11 H11B 0.9800
C11 H11C 0.9800
C13 C15 1.439(6)
C13 C14 1.495(6)
C14 H14A 0.9800
C14 H14B 0.9800
C14 H14C 0.9800
C15 C16 1.393(5)
C16 C17 1.389(6)
C16 H16A 0.9500
C17 C18 1.399(6)
C17 H17A 0.9500
C18 C19 1.385(5)
C18 H18A 0.9500
C19 C20 1.447(6)
C20 C21 1.486(6)
C21 H21A 0.9800
C21 H21B 0.9800
C21 H21C 0.9800
C22 C30 1.396(6)
C22 C23 1.405(6)
C23 C27 1.402(6)
C23 C24 1.515(6)
C24 C26 1.521(7)
C24 C25 1.533(7)
C24 H24A 1.0000
C25 H25A 0.9800
C25 H25B 0.9800
C25 H25C 0.9800
C26 H26A 0.9800
C26 H26B 0.9800
C26 H26C 0.9800
C27 C28 1.374(7)
C27 H27A 0.9500
C28 C29 1.385(6)
C28 H28A 0.9500
C29 C30 1.392(6)
C29 H29A 0.9500
C30 C31 1.522(6)
C31 C32 1.519(8)
C31 C33 1.536(8)
C31 H31A 1.0000
C32 H32A 0.9800
C32 H32B 0.9800
C32 H32C 0.9800
C33 H33A 0.9800
C33 H33B 0.9800
C33 H33C 0.9800
C34 H34A 0.9800
C34 H34B 0.9800
C34 H34C 0.9800
